data_7247769
loop_
_publ_author_name
'Jones, Isabelle M.'
'Turner, Gemma F.'
'Pitts, Kari'
'Powell, Rees'
'Riboldi-Tunnicliffe, Alan'
'Williamson, Rachel'
'Boer, Stephanie'
'Allen, Lauren'
'Moggach, Stephen A.'

_publ_section_title
;
 High-pressure induced guest-mediated gate opening behaviour of the
 Co-based framework ZIF-67
;
_journal_issue 47
_journal_name_full CrystEngComm
_journal_page_first 6533
_journal_page_last 6538
_journal_paper_doi 10.1039/D3CE00979C
_journal_volume 25
_journal_year 2023
_chemical_absolute_configuration ad
_chemical_formula_moiety 'C8 H10 Co N4, 2.917[CH3OH]'
_chemical_formula_sum 'C10.92 H21.67 Co N4 O2.92'
_chemical_formula_weight 314.15
_chemical_name_common ZIF-67
_space_group_crystal_system cubic
_space_group_IT_number 217
_space_group_name_Hall 'I -4 2 3'
_space_group_name_H-M_alt 'I -4 3 m'
_atom_sites_solution_hydrogens geom
_atom_sites_solution_primary dual
_audit_creation_date 2023-10-02
_audit_creation_method
;
Olex2 1.5
(compiled 2023.08.24 svn.re1ec1418 for OlexSys, GUI svn.r6817)
;
_audit_update_record
;
2023-10-04 deposited with the CCDC.	2023-11-21 downloaded from the CCDC.
;
_cell_angle_alpha 90
_cell_angle_beta 90
_cell_angle_gamma 90
_cell_formula_units_Z 12
_cell_length_a 17.2086(4)
_cell_length_b 17.2086(4)
_cell_length_c 17.2086(4)
_cell_measurement_reflns_used 676
_cell_measurement_temperature 293(2)
_cell_measurement_theta_max 21.1940
_cell_measurement_theta_min 1.6780
_cell_volume 5096.1(2)
_computing_cell_refinement 'CrysAlisPro 1.171.42.58a (Rigaku OD, 2022)'
_computing_data_collection 'CrysAlisPro 1.171.42.58a (Rigaku OD, 2022)'
_computing_data_reduction 'CrysAlisPro 1.171.42.58a (Rigaku OD, 2022)'
_computing_molecular_graphics 'Olex2 1.5 (Dolomanov et al., 2009)'
_computing_publication_material 'Olex2 1.5 (Dolomanov et al., 2009)'
_computing_structure_refinement 'SHELXL 2018/3 (Sheldrick, 2015)'
_computing_structure_solution 'SHELXT  (Sheldrick, 2015)'
_diffrn_ambient_temperature 293(2)
_diffrn_detector 'Hybrid Pixel Array Detector'
_diffrn_detector_area_resol_mean 13.3333
_diffrn_measured_fraction_theta_full 0.962
_diffrn_measured_fraction_theta_max 0.950
_diffrn_measurement_details
;
List of Runs (angles in degrees, time in seconds):

  # Type    Start    End  Width  t~exp~   \w     \q     \k     \f   Frames
#--------------------------------------------------------------------------
  1  \f    -35.00  35.00   0.10    0.10   0.00   0.00   0.00    --   700
;
_diffrn_measurement_device 'abstract diffractometer'
_diffrn_measurement_device_type 'dectris-CrysAlisPro-abstract goniometer imported dectris images'
_diffrn_measurement_method '\f scans'
_diffrn_orient_matrix_type 'CrysAlisPro convention (1999,Acta A55,543-557)'
_diffrn_orient_matrix_UB_11 -0.0304634000
_diffrn_orient_matrix_UB_12 -0.0272955000
_diffrn_orient_matrix_UB_13 -0.0050157000
_diffrn_orient_matrix_UB_21 0.0114707000
_diffrn_orient_matrix_UB_22 -0.0055476000
_diffrn_orient_matrix_UB_23 -0.0392540000
_diffrn_orient_matrix_UB_31 0.0253010000
_diffrn_orient_matrix_UB_32 -0.0304516000
_diffrn_orient_matrix_UB_33 0.0116900000
_diffrn_radiation_monochromator graphite
_diffrn_radiation_probe x-ray
_diffrn_radiation_type 'Mo K\a'
_diffrn_radiation_wavelength 0.71073
_diffrn_reflns_av_R_equivalents 0.0239
_diffrn_reflns_av_unetI/netI 0.0329
_diffrn_reflns_Laue_measured_fraction_full 0.962
_diffrn_reflns_Laue_measured_fraction_max 0.950
_diffrn_reflns_limit_h_max 11
_diffrn_reflns_limit_h_min -15
_diffrn_reflns_limit_k_max 11
_diffrn_reflns_limit_k_min -15
_diffrn_reflns_limit_l_max 17
_diffrn_reflns_limit_l_min -17
_diffrn_reflns_number 2148
_diffrn_reflns_point_group_measured_fraction_full 0.923
_diffrn_reflns_point_group_measured_fraction_max 0.915
_diffrn_reflns_theta_full 21.176
_diffrn_reflns_theta_max 21.176
_diffrn_reflns_theta_min 1.674
_diffrn_source Synchrotron
_diffrn_source_type 'AS beamline MX1'
_exptl_absorpt_coefficient_mu 1.018
_exptl_absorpt_correction_T_max 0.7446
_exptl_absorpt_correction_T_min 0.6956
_exptl_absorpt_correction_type multi-scan
_exptl_absorpt_process_details
;
SADABS-2016/2 (Bruker,2016/2) was used for absorption correction.
wR2(int) was 0.0591 before and 0.0472 after correction.
The Ratio of minimum to maximum transmission is 0.9342.
The \l/2 correction factor is Not present.
;
_exptl_crystal_colour 'bluish violet'
_exptl_crystal_colour_modifier bluish
_exptl_crystal_colour_primary violet
_exptl_crystal_density_diffrn 1.228
_exptl_crystal_description block
_exptl_crystal_F_000 1983
_exptl_crystal_size_max 0.15
_exptl_crystal_size_mid 0.1
_exptl_crystal_size_min 0.1
_platon_squeeze_details
;
TITL zif67_p1_w1_70s_00_a.res in I-43m
CELL   17.2086   17.2086   17.2086     90.00     90.00     90.00
SPGR I-43m
# Solvent Accessible Volume =      2628
# Electrons Found in S.A.V. =       617
# Note: Atoms in Void are Labelled as Cxxx and Qxxx for all Others
C101 0.202 0.796 0.205 !       1.52 eA-3
C102 1.000 1.000 0.000 !       1.50 eA-3
C103 0.793 0.961 0.222 !       1.05 eA-3
C104 0.491 0.313 0.313 !       0.87 eA-3
C105 0.709 0.657 0.342 !       0.85 eA-3
C106 1.000 1.001 0.234 !       0.78 eA-3
C107 0.837 1.007 0.154 !       0.77 eA-3
C108 0.261 0.730 0.270 !       0.65 eA-3
C109 0.356 0.356 0.356 !       0.62 eA-3
C110 0.221 0.045-0.003 !       0.62 eA-3
C111 0.010 0.016 0.182 !       0.56 eA-3
C112 0.843 0.845 0.155 !       0.54 eA-3
C113 0.139 0.139 0.139 !       0.52 eA-3
;
_refine_diff_density_max 0.129
_refine_diff_density_min -0.097
_refine_diff_density_rms 0.020
_refine_ls_abs_structure_details
;
 Flack x determined using 203 quotients [(I+)-(I-)]/[(I+)+(I-)]
 (Parsons, Flack and Wagner, Acta Cryst. B69 (2013) 249-259).
;
_refine_ls_abs_structure_Flack 0.113(16)
_refine_ls_extinction_method none
_refine_ls_goodness_of_fit_ref 1.106
_refine_ls_hydrogen_treatment constr
_refine_ls_matrix_type full
_refine_ls_number_parameters 24
_refine_ls_number_reflns 515
_refine_ls_number_restraints 8
_refine_ls_restrained_S_all 1.123
_refine_ls_R_factor_all 0.0191
_refine_ls_R_factor_gt 0.0185
_refine_ls_shift/su_max 0.001
_refine_ls_shift/su_mean 0.000
_refine_ls_structure_factor_coef Fsqd
_refine_ls_weighting_details 'w=1/[\s^2^(Fo^2^)+(0.0294P)^2^] where P=(Fo^2^+2Fc^2^)/3'
_refine_ls_weighting_scheme calc
_refine_ls_wR_factor_gt 0.0514
_refine_ls_wR_factor_ref 0.0516
_reflns_Friedel_coverage 0.711
_reflns_Friedel_fraction_full 0.872
_reflns_Friedel_fraction_max 0.870
_reflns_number_gt 507
_reflns_number_total 515
_reflns_threshold_expression 'I > 2\s(I)'
_cod_data_source_file d3ce00979c2.cif
_cod_data_source_block zif67_p1_w1_70s_00
_cod_depositor_comments 'Adding full bibliography for 7247762--7247779.cif.'
_cod_original_cell_volume 5096.1(4)
_cod_database_code 7247769
_shelx_shelxl_version_number 2018/3
_chemical_oxdiff_formula 'C12 H20 Co N4 O4'
_shelx_space_group_comment
;
The symmetry employed for this shelxl refinement is uniquely defined
by the following loop, which should always be used as a source of
symmetry information in preference to the above space-group names.
They are only intended as comments.
;
_shelx_estimated_absorpt_t_max 0.905
_shelx_estimated_absorpt_t_min 0.862
_diffrn_orient_matrix_axis[1] matrixX
_diffrn_orient_matrix_axis[2] matrixY
_diffrn_orient_matrix_axis[3] matrixZ
_olex2_refinement_description
;
1. Fixed Uiso
 At 1.2 times of:
  All C(H) groups
 At 1.5 times of:
  All C(H,H,H) groups
2. Restrained distances
 C3-N1
 1.34 with sigma of 0.01
 C2-C1
 1.48 with sigma of 0.01
 C3-C2
 2.16 with sigma of 0.01
 N1-C2
 1.34 with sigma of 0.01
3. Restrained planarity
 C3, N1, C2, C1
 with sigma of 0.1
4. Uiso/Uaniso restraints and constraints
Uanis(C2) = Uanis(N1) = Uanis(C3)
5. Rigid body (RIGU) restrains
 C2, C1
 with sigma for 1-2 distances of 0.004 and sigma for 1-3 distances of 0.004
6. Others
 Fixed Sof: H1A(0.5) H1B(0.5) H1C(0.5)
7.a Aromatic/amide H refined with riding coordinates:
 C3(H3)
7.b Idealised Me refined as rotating group:
 C1(H1A,H1B,H1C)
;
_platon_squeeze_special_details
;
A solvent mask was calculated and 618 electrons were 
found in a volume of 2607\%A^3^ in 1 void per unit cell. 
This is consistent with the presence of 
2.917[CH3OH] per Unit Cell 
which account for 630 electrons 
per unit cell.
;
_platon_squeeze_void_probe_radius 1.20
_olex2_submission_special_instructions 'No special instructions were received'
_oxdiff_exptl_absorpt_empirical_details
;
Empirical correction (ABSPACK) includes:
- Absorption correction using spherical harmonics
- Frame scaling
;
_oxdiff_exptl_absorpt_empirical_full_max 2.272
_oxdiff_exptl_absorpt_empirical_full_min 0.612

loop_
_space_group_symop_operation_xyz
'x, y, z'
'-x, -y, z'
'-x, y, -z'
'x, -y, -z'
'z, x, y'
'z, -x, -y'
'-z, -x, y'
'-z, x, -y'
'y, z, x'
'-y, z, -x'
'y, -z, -x'
'-y, -z, x'
'y, x, z'
'-y, -x, z'
'y, -x, -z'
'-y, x, -z'
'x, z, y'
'-x, z, -y'
'-x, -z, y'
'x, -z, -y'
'z, y, x'
'z, -y, -x'
'-z, y, -x'
'-z, -y, x'
'x+1/2, y+1/2, z+1/2'
'-x+1/2, -y+1/2, z+1/2'
'-x+1/2, y+1/2, -z+1/2'
'x+1/2, -y+1/2, -z+1/2'
'z+1/2, x+1/2, y+1/2'
'z+1/2, -x+1/2, -y+1/2'
'-z+1/2, -x+1/2, y+1/2'
'-z+1/2, x+1/2, -y+1/2'
'y+1/2, z+1/2, x+1/2'
'-y+1/2, z+1/2, -x+1/2'
'y+1/2, -z+1/2, -x+1/2'
'-y+1/2, -z+1/2, x+1/2'
'y+1/2, x+1/2, z+1/2'
'-y+1/2, -x+1/2, z+1/2'
'y+1/2, -x+1/2, -z+1/2'
'-y+1/2, x+1/2, -z+1/2'
'x+1/2, z+1/2, y+1/2'
'-x+1/2, z+1/2, -y+1/2'
'-x+1/2, -z+1/2, y+1/2'
'x+1/2, -z+1/2, -y+1/2'
'z+1/2, y+1/2, x+1/2'
'z+1/2, -y+1/2, -x+1/2'
'-z+1/2, y+1/2, -x+1/2'
'-z+1/2, -y+1/2, x+1/2'

loop_
_atom_site_label
_atom_site_type_symbol
_atom_site_fract_x
_atom_site_fract_y
_atom_site_fract_z
_atom_site_U_iso_or_equiv
_atom_site_adp_type
_atom_site_occupancy
_atom_site_site_symmetry_order
_atom_site_calc_flag
_atom_site_refinement_flags_posn
_atom_site_refinement_flags_adp
_atom_site_refinement_flags_occupancy
_atom_site_disorder_assembly
_atom_site_disorder_group
Co1 Co 0.000000 -0.500000 -0.250000 0.0582(3) Uani 1 4 d S T P . .
N1 N 0.02852(14) -0.59079(16) -0.31671(14) 0.0682(6) Uani 1 1 d D . . . .
C2 C -0.0087(3) -0.62197(16) -0.37803(16) 0.0682(6) Uani 1 2 d DS T P . .
C1 C -0.0844(3) -0.5904(2) -0.4096(2) 0.0835(14) Uani 1 2 d DS T P . .
H1A H -0.104282 -0.626915 -0.456855 0.125 Uiso 0.5 1 calc R U P A -1
H1B H -0.075505 -0.531769 -0.430711 0.125 Uiso 0.5 1 calc R U P A -1
H1C H -0.127627 -0.589892 -0.363857 0.125 Uiso 0.5 1 calc R U P A -1
C3 C 0.09478(18) -0.63420(19) -0.30947(19) 0.0682(6) Uani 1 1 d D . . . .
H3 H 0.139535 -0.625524 -0.266590 0.082 Uiso 1 1 calc R U . . .

loop_
_atom_site_aniso_label
_atom_site_aniso_U_11
_atom_site_aniso_U_22
_atom_site_aniso_U_33
_atom_site_aniso_U_23
_atom_site_aniso_U_13
_atom_site_aniso_U_12
Co1 0.0594(4) 0.0594(4) 0.0557(5) 0.000 0.000 0.000
N1 0.0655(13) 0.0736(13) 0.0656(11) -0.0071(8) -0.0070(9) 0.0082(9)
C2 0.0655(13) 0.0736(13) 0.0656(11) -0.0071(8) -0.0070(9) 0.0082(9)
C1 0.077(3) 0.087(2) 0.087(2) -0.018(3) -0.010(2) 0.010(2)
C3 0.0655(13) 0.0736(13) 0.0656(11) -0.0071(8) -0.0070(9) 0.0082(9)

loop_
_atom_type_symbol
_atom_type_description
_atom_type_scat_dispersion_real
_atom_type_scat_dispersion_imag
_atom_type_scat_source
C C 0.0033 0.0016 'International Tables Vol C Tables 4.2.6.8 and 6.1.1.4'
H H 0.0000 0.0000 'International Tables Vol C Tables 4.2.6.8 and 6.1.1.4'
Co Co 0.3494 0.9721 'International Tables Vol C Tables 4.2.6.8 and 6.1.1.4'
N N 0.0061 0.0033 'International Tables Vol C Tables 4.2.6.8 and 6.1.1.4'
O O 0.0106 0.0060 'International Tables Vol C Tables 4.2.6.8 and 6.1.1.4'

loop_
_axis.id
_axis.type
_axis.equipment
_axis.parity
_axis.depends_on
_axis.zero
_axis.vector[1]
_axis.vector[2]
_axis.vector[3]
source . source . . . 1.00000000 0.00000000 0.00000000
omega rotation goniometer -1 . 0.00000000 0.00000000 0.00000000 1.00000000
kappa rotation goniometer -1 omega 0.00000000 -0.76604444 0.00000000 0.64278761
phi rotation goniometer -1 kappa . 0.00000000 0.00000000 1.00000000
theta rotation goniometer -1 . 0.00000000 0.00000000 0.00000000 1.00000000
matrixX general general . phi . 1.00000000 0.00000000 0.00000000
matrixY general general . phi . 0.00000000 1.00000000 0.00000000
matrixZ general general . phi . 0.00000000 0.00000000 1.00000000
dacX translation general . phi . 0.00000000 1.00000000 0.00000000
dacY translation general . phi . -1.00000000 0.00000000 0.00000000
dacZ translation general . phi . 0.00000000 0.00000000 1.00000000

loop_
_geom_angle_atom_site_label_1
_geom_angle_atom_site_label_2
_geom_angle_atom_site_label_3
_geom_angle
_geom_angle_site_symmetry_1
_geom_angle_site_symmetry_3
_geom_angle_publ_flag
N1 Co1 N1 109.93(15) 40_444 39_544 ?
N1 Co1 N1 109.24(7) 39_544 . ?
N1 Co1 N1 109.24(7) 40_444 . ?
N1 Co1 N1 109.24(7) 40_444 2_545 ?
N1 Co1 N1 109.24(7) 39_544 2_545 ?
N1 Co1 N1 109.93(15) 2_545 . ?
C2 N1 Co1 130.2(2) . . ?
C2 N1 C3 104.5(3) . . ?
C3 N1 Co1 125.3(2) . . ?
N1 C2 N1 113.5(4) . 20_544 ?
N1 C2 C1 123.24(18) 20_544 . ?
N1 C2 C1 123.24(18) . . ?
C2 C1 H1A 109.5 . . ?
C2 C1 H1B 109.5 . . ?
C2 C1 H1C 109.5 . . ?
H1A C1 H1B 109.5 . . ?
H1A C1 H1C 109.5 . . ?
H1B C1 H1C 109.5 . . ?
N1 C3 C3 108.75(18) . 20_544 ?
N1 C3 H3 125.6 . . ?
C3 C3 H3 125.6 20_544 . ?

loop_
_geom_bond_atom_site_label_1
_geom_bond_atom_site_label_2
_geom_bond_distance
_geom_bond_site_symmetry_2
_geom_bond_publ_flag
Co1 N1 2.000(2) 40_444 ?
Co1 N1 2.000(2) . ?
Co1 N1 2.000(2) 39_544 ?
Co1 N1 2.000(2) 2_545 ?
N1 C2 1.346(3) . ?
N1 C3 1.369(4) . ?
C2 C1 1.513(6) . ?
C1 H1A 1.0831 . ?
C1 H1B 1.0831 . ?
C1 H1C 1.0831 . ?
C3 C3 1.371(6) 20_544 ?
C3 H3 1.0770 . ?

loop_
_geom_torsion_atom_site_label_1
_geom_torsion_atom_site_label_2
_geom_torsion_atom_site_label_3
_geom_torsion_atom_site_label_4
_geom_torsion
_geom_torsion_site_symmetry_1
_geom_torsion_site_symmetry_2
_geom_torsion_site_symmetry_3
_geom_torsion_site_symmetry_4
_geom_torsion_publ_flag
Co1 N1 C2 N1 179.61(13) . . . 20_544 ?
Co1 N1 C2 C1 0.5(6) . . . . ?
Co1 N1 C3 C3 -179.14(16) . . . 20_544 ?
C2 N1 C3 C3 -0.8(3) . . . 20_544 ?
C3 N1 C2 N1 1.4(5) . . . 20_544 ?
C3 N1 C2 C1 -177.7(4) . . . . ?

loop_
_platon_squeeze_void_nr
_platon_squeeze_void_average_x
_platon_squeeze_void_average_y
_platon_squeeze_void_average_z
_platon_squeeze_void_volume
_platon_squeeze_void_count_electrons
_platon_squeeze_void_content
1 -0.012 -0.007 -0.004 2607 618 ' '
